data_4062872
_journal_name_full Organometallics
_journal_paper_doi 10.1021/om049726k
_journal_year 2004
_chemical_formula_sum 'C38.67 H31 Cl1.33 D1.33 F3 P2 Pd'
_chemical_formula_weight 770.93
_space_group_IT_number 2
_symmetry_cell_setting triclinic
_symmetry_space_group_name_Hall '-P 1'
_symmetry_space_group_name_H-M 'P -1'
_cell_angle_alpha 112.74(3)
_cell_angle_beta 111.32(3)
_cell_angle_gamma 99.05(3)
_cell_formula_units_Z 6
_cell_length_a 18.342(4)
_cell_length_b 18.506(4)
_cell_length_c 19.024(4)
_cell_measurement_temperature 173(2)
_cell_volume 5203.7(18)
_diffrn_ambient_temperature 173(2)
_exptl_crystal_density_diffrn 1.476
_cod_depositor_comments
;
The following automatic conversions were performed:
'_symmetry_cell_setting' value 'Triclinic' changed to 'triclinic'
according to '/home/saulius/struct/CIF-dictionaries/cif_core.dic'
dictionary named 'cif_core.dic' version 2.4.1 from 2010-06-29.

Automatic conversion script
Id: cif_fix_enum 1527 2010-12-29 10:47:43Z saulius 
;
_cod_database_code 4062872

loop_
_symmetry_equiv_pos_as_xyz
'x, y, z'
'-x, -y, -z'

loop_
_atom_site_label
_atom_site_type_symbol
_atom_site_fract_x
_atom_site_fract_y
_atom_site_fract_z
_atom_site_U_iso_or_equiv
_atom_site_adp_type
_atom_site_occupancy
_atom_site_symmetry_multiplicity
_atom_site_calc_flag
_atom_site_refinement_flags
_atom_site_disorder_assembly
_atom_site_disorder_group
Pd1 Pd 0.866259(17) 0.882375(17) 0.129754(18) 0.02235(8) Uani 1 1 d . . .
P1 P 0.92504(6) 1.00170(6) 0.25824(6) 0.0229(2) Uani 1 1 d . . .
P2 P 0.99997(6) 0.87780(6) 0.17092(7) 0.0258(2) Uani 1 1 d . . .
F1 F 0.75038(16) 0.77256(16) -0.05622(15) 0.0469(7) Uani 1 1 d . . .
F2 F 0.76015(17) 0.70932(16) 0.01862(18) 0.0522(7) Uani 1 1 d . . .
F3 F 0.85604(16) 0.73590(17) -0.01530(17) 0.0556(8) Uani 1 1 d . . .
C1 C 0.8960(2) 1.0919(2) 0.2610(2) 0.0252(8) Uani 1 1 d . . .
C2 C 0.8237(3) 1.0984(3) 0.2668(3) 0.0338(10) Uani 1 1 d . . .
H2A H 0.7904(3) 1.0562(3) 0.2701(3) 0.041 Uiso 1 1 d R . .
C3 C 0.7997(3) 1.1661(3) 0.2678(3) 0.0406(11) Uani 1 1 d . . .
H3A H 0.7507(3) 1.1704(3) 0.2727(3) 0.049 Uiso 1 1 d R . .
C4 C 0.8466(3) 1.2268(3) 0.2614(3) 0.0477(13) Uani 1 1 d . . .
H4A H 0.8310(3) 1.2740(3) 0.2639(3) 0.057 Uiso 1 1 d R . .
C5 C 0.9164(3) 1.2190(3) 0.2513(3) 0.0438(12) Uani 1 1 d . . .
H5A H 0.9476(3) 1.2597(3) 0.2446(3) 0.053 Uiso 1 1 d R . .
C6 C 0.9410(3) 1.1518(3) 0.2514(3) 0.0337(10) Uani 1 1 d . . .
H6A H 0.9891(3) 1.1468(3) 0.2446(3) 0.040 Uiso 1 1 d R . .
C7 C 0.9078(2) 0.9849(2) 0.3396(2) 0.0270(9) Uani 1 1 d . . .
C8 C 0.9192(3) 1.0499(3) 0.4160(3) 0.0369(10) Uani 1 1 d . . .
H8A H 0.9349(3) 1.1055(3) 0.4252(3) 0.044 Uiso 1 1 d R . .
C9 C 0.9091(3) 1.0360(3) 0.4773(3) 0.0455(12) Uani 1 1 d . . .
H9A H 0.9179(3) 1.0817(3) 0.5289(3) 0.055 Uiso 1 1 d R . .
C10 C 0.8855(3) 0.9550(4) 0.4648(3) 0.0521(14) Uani 1 1 d . . .
H10A H 0.8783(3) 0.9451(4) 0.5077(3) 0.063 Uiso 1 1 d R . .
C11 C 0.8725(3) 0.8889(3) 0.3892(3) 0.0483(13) Uani 1 1 d . . .
H11A H 0.8557(3) 0.8335(3) 0.3800(3) 0.058 Uiso 1 1 d R . .
C12 C 0.8841(2) 0.9036(3) 0.3266(3) 0.0337(10) Uani 1 1 d . . .
H12A H 0.8759(2) 0.8582(3) 0.2752(3) 0.040 Uiso 1 1 d R . .
C13 C 1.0386(2) 1.0367(2) 0.3011(2) 0.0251(8) Uani 1 1 d . . .
C14 C 1.0926(2) 1.1146(2) 0.3723(3) 0.0304(9) Uani 1 1 d . . .
H14A H 1.0707(2) 1.1529(2) 0.4005(3) 0.036 Uiso 1 1 d R . .
C15 C 1.1785(3) 1.1357(3) 0.4015(3) 0.0347(10) Uani 1 1 d . . .
H15A H 1.2154(3) 1.1882(3) 0.4504(3) 0.042 Uiso 1 1 d R . .
C16 C 1.2100(3) 1.0808(3) 0.3599(3) 0.0372(10) Uani 1 1 d . . .
H16A H 1.2685(3) 1.0958(3) 0.3792(3) 0.045 Uiso 1 1 d R . .
C17 C 1.1572(2) 1.0042(3) 0.2904(3) 0.0341(10) Uani 1 1 d . . .
H17A H 1.1793(2) 0.9664(3) 0.2620(3) 0.041 Uiso 1 1 d R . .
C18 C 1.0719(2) 0.9812(2) 0.2612(2) 0.0257(8) Uani 1 1 d . . .
C19 C 1.0172(2) 0.8061(3) 0.2150(3) 0.0293(9) Uani 1 1 d . . .
C20 C 0.9616(3) 0.7255(3) 0.1673(3) 0.0543(14) Uani 1 1 d . . .
H20A H 0.9172(3) 0.7080(3) 0.1121(3) 0.065 Uiso 1 1 d R . .
C21 C 0.9696(4) 0.6704(3) 0.1982(4) 0.0723(19) Uani 1 1 d . . .
H21A H 0.9309(4) 0.6149(3) 0.1644(4) 0.087 Uiso 1 1 d R . .
C22 C 1.0324(3) 0.6945(3) 0.2772(4) 0.0540(14) Uani 1 1 d . . .
H22A H 1.0380(3) 0.6554(3) 0.2979(4) 0.065 Uiso 1 1 d R . .
C23 C 1.0877(3) 0.7744(3) 0.3269(3) 0.0501(13) Uani 1 1 d . . .
H23A H 1.1310(3) 0.7917(3) 0.3826(3) 0.060 Uiso 1 1 d R . .
C24 C 1.0800(3) 0.8302(3) 0.2952(3) 0.0403(11) Uani 1 1 d . . .
H24A H 1.1185(3) 0.8858(3) 0.3293(3) 0.048 Uiso 1 1 d R . .
C25 C 1.0443(3) 0.8577(3) 0.0964(3) 0.0344(10) Uani 1 1 d . . .
C26 C 1.0514(4) 0.9139(4) 0.0662(4) 0.0650(16) Uani 1 1 d . . .
H26A H 1.0331(4) 0.9598(4) 0.0845(4) 0.078 Uiso 1 1 d R . .
C27 C 1.0838(4) 0.9045(5) 0.0104(4) 0.091(2) Uani 1 1 d . . .
H27A H 1.0886(4) 0.9441(5) -0.0094(4) 0.110 Uiso 1 1 d R . .
C28 C 1.1099(4) 0.8385(5) -0.0169(4) 0.084(2) Uani 1 1 d . . .
H28A H 1.1322(4) 0.8316(5) -0.0560(4) 0.100 Uiso 1 1 d R . .
C29 C 1.1035(4) 0.7824(4) 0.0120(4) 0.0752(19) Uani 1 1 d . . .
H29A H 1.1217(4) 0.7365(4) -0.0068(4) 0.090 Uiso 1 1 d R . .
C30 C 1.0702(3) 0.7920(3) 0.0692(3) 0.0540(14) Uani 1 1 d . . .
H30A H 1.0658(3) 0.7525(3) 0.0891(3) 0.065 Uiso 1 1 d R . .
C31 C 0.7518(2) 0.8989(2) 0.1085(2) 0.0248(8) Uani 1 1 d . . .
C32 C 0.7086(2) 0.8778(2) 0.1484(3) 0.0293(9) Uani 1 1 d . . .
H32A H 0.7301(2) 0.8533(2) 0.1832(3) 0.035 Uiso 1 1 d R . .
C33 C 0.6335(3) 0.8924(3) 0.1379(3) 0.0350(10) Uani 1 1 d . . .
H33A H 0.6050(3) 0.8784(3) 0.1662(3) 0.042 Uiso 1 1 d R . .
C34 C 0.6016(3) 0.9267(3) 0.0868(3) 0.0389(11) Uani 1 1 d . . .
H34A H 0.5501(3) 0.9355(3) 0.0782(3) 0.047 Uiso 1 1 d R . .
C35 C 0.6453(3) 0.9484(3) 0.0478(3) 0.0372(10) Uani 1 1 d . . .
H35A H 0.6235(3) 0.9728(3) 0.0128(3) 0.045 Uiso 1 1 d R . .
C36 C 0.7210(2) 0.9354(2) 0.0588(3) 0.0294(9) Uani 1 1 d . . .
C37 C 0.7673(3) 0.9646(3) 0.0184(3) 0.0434(11) Uani 1 1 d . . .
H37A H 0.8188(3) 0.9515(3) 0.0318(3) 0.065 Uiso 1 1 d R . .
H37B H 0.7812(3) 1.0251(3) 0.0414(3) 0.065 Uiso 1 1 d R . .
H37C H 0.7323(3) 0.9364(3) -0.0442(3) 0.065 Uiso 1 1 d R . .
C38 C 0.8047(2) 0.7666(2) 0.0090(2) 0.0218(8) Uani 1 1 d . . .
Pd2 Pd 0.784550(18) 0.471975(18) 0.236021(19) 0.02369(8) Uani 1 1 d . . .
P1A P 0.68417(6) 0.51432(6) 0.26731(6) 0.0234(2) Uani 1 1 d . . .
P2A P 0.67404(6) 0.38000(6) 0.10072(6) 0.0244(2) Uani 1 1 d . . .
F1A F 0.85882(17) 0.37236(18) 0.13837(19) 0.0694(10) Uani 1 1 d . . .
F2A F 0.92988(18) 0.41808(19) 0.2730(2) 0.0596(8) Uani 1 1 d . . .
F3A F 0.93721(16) 0.50012(16) 0.22030(19) 0.0500(7) Uani 1 1 d . . .
C1A C 0.6699(2) 0.6049(2) 0.2559(3) 0.0285(9) Uani 1 1 d . . .
C2A C 0.6937(3) 0.6231(3) 0.2008(3) 0.0373(10) Uani 1 1 d . . .
H2AA H 0.7219(3) 0.5921(3) 0.1749(3) 0.045 Uiso 1 1 d R . .
C3A C 0.6755(3) 0.6860(3) 0.1839(3) 0.0505(13) Uani 1 1 d . . .
H3AA H 0.6912(3) 0.6978(3) 0.1461(3) 0.061 Uiso 1 1 d R . .
C4A C 0.6353(3) 0.7315(3) 0.2210(4) 0.0554(14) Uani 1 1 d . . .
H4AA H 0.6222(3) 0.7740(3) 0.2080(4) 0.067 Uiso 1 1 d R . .
C5A C 0.6136(3) 0.7158(3) 0.2782(4) 0.0534(14) Uani 1 1 d . . .
H5AA H 0.5880(3) 0.7492(3) 0.3061(4) 0.064 Uiso 1 1 d R . .
C6A C 0.6301(3) 0.6521(3) 0.2946(3) 0.0386(11) Uani 1 1 d . . .
H6AA H 0.6138(3) 0.6402(3) 0.3321(3) 0.046 Uiso 1 1 d R . .
C7A C 0.6916(2) 0.5339(2) 0.3714(2) 0.0274(9) Uani 1 1 d . . .
C8A C 0.6533(3) 0.4708(3) 0.3821(3) 0.0358(10) Uani 1 1 d . . .
H8AA H 0.6175(3) 0.4179(3) 0.3333(3) 0.043 Uiso 1 1 d R . .
C9A C 0.6669(3) 0.4842(3) 0.4634(3) 0.0454(12) Uani 1 1 d . . .
H9AA H 0.6406(3) 0.4407(3) 0.4702(3) 0.054 Uiso 1 1 d R . .
C10A C 0.7183(3) 0.5604(3) 0.5339(3) 0.0464(12) Uani 1 1 d . . .
H10B H 0.7265(3) 0.5697(3) 0.5894(3) 0.056 Uiso 1 1 d R . .
C11A C 0.7581(3) 0.6236(3) 0.5254(3) 0.0434(12) Uani 1 1 d . . .
H11B H 0.7941(3) 0.6761(3) 0.5747(3) 0.052 Uiso 1 1 d R . .
C12A C 0.7453(3) 0.6103(3) 0.4444(3) 0.0367(10) Uani 1 1 d . . .
H12B H 0.7736(3) 0.6536(3) 0.4385(3) 0.044 Uiso 1 1 d R . .
C13A C 0.5826(2) 0.4317(2) 0.1873(2) 0.0233(8) Uani 1 1 d . . .
C14A C 0.5114(2) 0.4270(3) 0.1971(3) 0.0308(9) Uani 1 1 d . . .
H14B H 0.5127(2) 0.4697(3) 0.2462(3) 0.037 Uiso 1 1 d R . .
C15A C 0.4378(2) 0.3602(3) 0.1353(3) 0.0356(10) Uani 1 1 d . . .
H15B H 0.3893(2) 0.3573(3) 0.1430(3) 0.043 Uiso 1 1 d R . .
C16A C 0.4339(2) 0.2981(3) 0.0631(3) 0.0356(10) Uani 1 1 d . . .
H16B H 0.3835(2) 0.2522(3) 0.0218(3) 0.043 Uiso 1 1 d R . .
C17A C 0.5047(2) 0.3036(2) 0.0515(3) 0.0301(9) Uani 1 1 d . . .
H17B H 0.5023(2) 0.2617(2) 0.0012(3) 0.036 Uiso 1 1 d R . .
C18A C 0.5792(2) 0.3696(2) 0.1128(2) 0.0248(8) Uani 1 1 d . . .
C19A C 0.6630(2) 0.2721(2) 0.0364(3) 0.0265(9) Uani 1 1 d . . .
C20A C 0.6964(3) 0.2311(3) 0.0793(3) 0.0355(10) Uani 1 1 d . . .
H20B H 0.7255(3) 0.2597(3) 0.1404(3) 0.043 Uiso 1 1 d R . .
C21A C 0.6879(3) 0.1489(3) 0.0348(3) 0.0435(12) Uani 1 1 d . . .
H21B H 0.7112(3) 0.1212(3) 0.0654(3) 0.052 Uiso 1 1 d R . .
C22A C 0.6465(3) 0.1070(3) -0.0529(3) 0.0432(12) Uani 1 1 d . . .
H22B H 0.6411(3) 0.0502(3) -0.0834(3) 0.052 Uiso 1 1 d R . .
C23A C 0.6125(3) 0.1469(3) -0.0974(3) 0.0448(12) Uani 1 1 d . . .
H23B H 0.5840(3) 0.1178(3) -0.1585(3) 0.054 Uiso 1 1 d R . .
C24A C 0.6197(3) 0.2305(3) -0.0525(3) 0.0368(10) Uani 1 1 d . . .
H24B H 0.5953(3) 0.2580(3) -0.0829(3) 0.044 Uiso 1 1 d R . .
C25A C 0.6606(3) 0.4252(2) 0.0294(3) 0.0315(9) Uani 1 1 d . . .
C26A C 0.7327(3) 0.4610(3) 0.0273(3) 0.0500(13) Uani 1 1 d . . .
H26B H 0.7847(3) 0.4575(3) 0.0585(3) 0.060 Uiso 1 1 d R . .
C27A C 0.7261(4) 0.5013(4) -0.0214(4) 0.0734(18) Uani 1 1 d . . .
H27B H 0.7748(4) 0.5275(4) -0.0217(4) 0.088 Uiso 1 1 d R . .
C28A C 0.6512(4) 0.5045(4) -0.0694(4) 0.0753(19) Uani 1 1 d . . .
H28B H 0.6482(4) 0.5319(4) -0.1030(4) 0.090 Uiso 1 1 d R . .
C29A C 0.5809(4) 0.4677(4) -0.0681(4) 0.0580(14) Uani 1 1 d . . .
H29B H 0.5286(4) 0.4687(4) -0.1023(4) 0.070 Uiso 1 1 d R . .
C30A C 0.5851(3) 0.4301(3) -0.0184(3) 0.0419(11) Uani 1 1 d . . .
H30B H 0.5363(3) 0.4070(3) -0.0165(3) 0.050 Uiso 1 1 d R . .
C31A C 0.8728(2) 0.5678(2) 0.3559(2) 0.0288(9) Uani 1 1 d . . .
C32A C 0.9000(3) 0.6461(2) 0.3635(3) 0.0319(9) Uani 1 1 d . . .
H32B H 0.8807(3) 0.6523(2) 0.3133(3) 0.038 Uiso 1 1 d R . .
C33A C 0.9546(3) 0.7157(3) 0.4429(3) 0.0377(10) Uani 1 1 d . . .
H33B H 0.9727(3) 0.7686(3) 0.4467(3) 0.045 Uiso 1 1 d R . .
C34A C 0.9826(3) 0.7070(3) 0.5168(3) 0.0394(11) Uani 1 1 d . . .
H34B H 1.0193(3) 0.7541(3) 0.5717(3) 0.047 Uiso 1 1 d R . .
C35A C 0.9564(3) 0.6293(3) 0.5092(3) 0.0378(11) Uani 1 1 d . . .
H35B H 0.9760(3) 0.6234(3) 0.5595(3) 0.045 Uiso 1 1 d R . .
C36A C 0.9017(2) 0.5588(3) 0.4299(3) 0.0312(9) Uani 1 1 d . . .
C37A C 0.8732(3) 0.4767(3) 0.4268(3) 0.0444(12) Uani 1 1 d . . .
H37D H 0.8353(3) 0.4337(3) 0.3670(3) 0.067 Uiso 1 1 d R . .
H37E H 0.8439(3) 0.4816(3) 0.4616(3) 0.067 Uiso 1 1 d R . .
H37F H 0.9217(3) 0.4611(3) 0.4498(3) 0.067 Uiso 1 1 d R . .
C38A C 0.8837(2) 0.4372(2) 0.2145(2) 0.0243(8) Uani 1 1 d . . .
Pd3 Pd 0.467552(19) 0.774938(19) 0.51882(2) 0.02830(9) Uani 1 1 d . . .
P1B P 0.37164(6) 0.80203(7) 0.56556(7) 0.0273(2) Uani 1 1 d . . .
P2B P 0.35674(6) 0.66289(7) 0.39770(7) 0.0285(2) Uani 1 1 d . . .
F1B F 0.53068(18) 0.68688(19) 0.4020(2) 0.0756(11) Uani 1 1 d . . .
F2B F 0.62431(19) 0.7466(2) 0.5333(2) 0.0699(9) Uani 1 1 d . . .
F3B F 0.59388(18) 0.8186(2) 0.4705(2) 0.0663(9) Uani 1 1 d . . .
C1B C 0.3457(3) 0.8929(3) 0.5654(3) 0.0329(10) Uani 1 1 d . . .
C2B C 0.3221(3) 0.9430(3) 0.6239(3) 0.0388(11) Uani 1 1 d . . .
H2BA H 0.3191(3) 0.9303(3) 0.6668(3) 0.047 Uiso 1 1 d R . .
C3B C 0.3027(3) 1.0112(3) 0.6188(3) 0.0471(12) Uani 1 1 d . . .
H3BA H 0.2856(3) 1.0442(3) 0.6578(3) 0.057 Uiso 1 1 d R . .
C4B C 0.3081(3) 1.0312(3) 0.5576(3) 0.0498(13) Uani 1 1 d . . .
H4BA H 0.2969(3) 1.0791(3) 0.5560(3) 0.060 Uiso 1 1 d R . .
C5B C 0.3302(3) 0.9813(3) 0.4991(4) 0.0557(14) Uani 1 1 d . . .
H5BA H 0.3325(3) 0.9939(3) 0.4558(4) 0.067 Uiso 1 1 d R . .
C6B C 0.3490(3) 0.9124(3) 0.5028(3) 0.0482(12) Uani 1 1 d . . .
H6BA H 0.3639(3) 0.8784(3) 0.4621(3) 0.058 Uiso 1 1 d R . .
C7B C 0.3941(3) 0.8123(3) 0.6713(3) 0.0291(9) Uani 1 1 d . . .
C8B C 0.3623(3) 0.7448(3) 0.6792(3) 0.0377(10) Uani 1 1 d . . .
H8BA H 0.3242(3) 0.6936(3) 0.6292(3) 0.045 Uiso 1 1 d R . .
C9B C 0.3865(3) 0.7517(3) 0.7614(3) 0.0474(12) Uani 1 1 d . . .
H9BA H 0.3645(3) 0.7053(3) 0.7669(3) 0.057 Uiso 1 1 d R . .
C10B C 0.4416(3) 0.8256(3) 0.8336(3) 0.0477(12) Uani 1 1 d . . .
H10C H 0.4586(3) 0.8301(3) 0.8891(3) 0.057 Uiso 1 1 d R . .
C11B C 0.4728(3) 0.8934(3) 0.8252(3) 0.0473(12) Uani 1 1 d . . .
H11C H 0.5098(3) 0.9450(3) 0.8753(3) 0.057 Uiso 1 1 d R . .
C12B C 0.4498(3) 0.8863(3) 0.7446(3) 0.0380(10) Uani 1 1 d . . .
H12C H 0.4725(3) 0.9327(3) 0.7395(3) 0.046 Uiso 1 1 d R . .
C13B C 0.2733(2) 0.7141(3) 0.4925(3) 0.0285(9) Uani 1 1 d . . .
C14B C 0.2027(3) 0.7100(3) 0.5068(3) 0.0362(10) Uani 1 1 d . . .
H14C H 0.2039(3) 0.7558(3) 0.5534(3) 0.043 Uiso 1 1 d R . .
C15B C 0.1319(3) 0.6392(3) 0.4529(3) 0.0397(11) Uani 1 1 d . . .
H15C H 0.0848(3) 0.6360(3) 0.4630(3) 0.048 Uiso 1 1 d R . .
C16B C 0.1296(3) 0.5730(3) 0.3845(3) 0.0410(11) Uani 1 1 d . . .
H16C H 0.0814(3) 0.5239(3) 0.3485(3) 0.049 Uiso 1 1 d R . .
C17B C 0.1967(2) 0.5780(3) 0.3683(3) 0.0365(10) Uani 1 1 d . . .
H17C H 0.1940(2) 0.5327(3) 0.3202(3) 0.044 Uiso 1 1 d R . .
C18B C 0.2685(2) 0.6484(3) 0.4211(3) 0.0298(9) Uani 1 1 d . . .
C19B C 0.3639(3) 0.5594(3) 0.3531(3) 0.0317(9) Uani 1 1 d . . .
C20B C 0.4258(3) 0.5421(3) 0.4059(3) 0.0433(12) Uani 1 1 d . . .
H20C H 0.4654(3) 0.5846(3) 0.4625(3) 0.052 Uiso 1 1 d R . .
C21B C 0.4285(4) 0.4622(4) 0.3748(4) 0.0611(16) Uani 1 1 d . . .
H21C H 0.4706(4) 0.4498(4) 0.4103(4) 0.073 Uiso 1 1 d R . .
C22B C 0.3710(4) 0.3996(3) 0.2923(4) 0.0598(16) Uani 1 1 d . . .
H22C H 0.3725(4) 0.3445(3) 0.2720(4) 0.072 Uiso 1 1 d R . .
C23B C 0.3118(3) 0.4182(3) 0.2405(4) 0.0526(14) Uani 1 1 d . . .
H23C H 0.2729(3) 0.3759(3) 0.1835(4) 0.063 Uiso 1 1 d R . .
C24B C 0.3080(3) 0.4981(3) 0.2698(3) 0.0399(11) Uani 1 1 d . . .
H24C H 0.2671(3) 0.5107(3) 0.2331(3) 0.048 Uiso 1 1 d R . .
C25B C 0.3179(3) 0.6834(3) 0.3067(3) 0.0347(10) Uani 1 1 d . . .
C26B C 0.2503(4) 0.7060(4) 0.2852(4) 0.0743(19) Uani 1 1 d . . .
H26C H 0.2181(4) 0.7072(4) 0.3148(4) 0.089 Uiso 1 1 d R . .
C27B C 0.2263(4) 0.7270(5) 0.2192(4) 0.089(2) Uani 1 1 d . . .
H27C H 0.1786(4) 0.7434(5) 0.2052(4) 0.107 Uiso 1 1 d R . .
C28B C 0.2697(4) 0.7248(4) 0.1762(4) 0.0680(17) Uani 1 1 d . . .
H28C H 0.2542(4) 0.7410(4) 0.1328(4) 0.082 Uiso 1 1 d R . .
C29B C 0.3366(5) 0.6993(5) 0.1952(5) 0.094(2) Uani 1 1 d . . .
H29C H 0.3657(5) 0.6939(5) 0.1622(5) 0.113 Uiso 1 1 d R . .
C30B C 0.3613(4) 0.6805(5) 0.2612(4) 0.086(2) Uani 1 1 d . . .
H30C H 0.4098(4) 0.6655(5) 0.2755(4) 0.104 Uiso 1 1 d R . .
C31B C 0.5600(2) 0.8809(3) 0.6282(3) 0.0374(11) Uani 1 1 d . . .
C32B C 0.5713(3) 0.9570(3) 0.6273(3) 0.0444(12) Uani 1 1 d . . .
H32C H 0.5356(3) 0.9587(3) 0.5777(3) 0.053 Uiso 1 1 d R . .
C33B C 0.6339(3) 1.0301(3) 0.6978(4) 0.0592(16) Uani 1 1 d . . .
H33C H 0.6407(3) 1.0815(3) 0.6965(4) 0.071 Uiso 1 1 d R . .
C34B C 0.6853(3) 1.0270(4) 0.7692(3) 0.0580(15) Uani 1 1 d . . .
H34C H 0.7284(3) 1.0767(4) 0.8174(3) 0.070 Uiso 1 1 d R . .
C35B C 0.6757(3) 0.9534(4) 0.7720(3) 0.0556(15) Uani 1 1 d . . .
H35C H 0.7116(3) 0.9526(4) 0.8222(3) 0.067 Uiso 1 1 d R . .
C36B C 0.6118(3) 0.8780(3) 0.7001(3) 0.0432(12) Uani 1 1 d . . .
C37B C 0.6023(4) 0.7999(4) 0.7053(4) 0.0652(16) Uani 1 1 d . . .
H37G H 0.5563(4) 0.7540(4) 0.6512(4) 0.098 Uiso 1 1 d R . .
H37H H 0.5902(4) 0.8062(4) 0.7530(4) 0.098 Uiso 1 1 d R . .
H37I H 0.6541(4) 0.7877(4) 0.7152(4) 0.098 Uiso 1 1 d R . .
C38B C 0.5609(3) 0.7562(3) 0.4787(3) 0.0354(10) Uani 1 1 d . . .
C101 C 1.1256(7) 1.2362(7) 0.1665(7) 0.186(6) Uani 1 1 d . . .
D10D H 1.0787(7) 1.2081(7) 0.1073(7) 0.223 Uiso 1 1 d R . .
D10E H 1.1766(7) 1.2601(7) 0.1647(7) 0.223 Uiso 1 1 d R . .
Cl1 Cl 1.1391(2) 1.1630(3) 0.2010(3) 0.2059(17) Uani 1 1 d . . .
Cl2 Cl 1.1052(2) 1.3165(2) 0.2333(2) 0.1915(15) Uani 1 1 d . . .
C102 C 0.0371(10) 0.4777(10) 0.0941(10) 0.111(5) Uiso 0.50 1 d P . .
D10F H 0.0626(10) 0.5333(10) 0.1018(10) 0.133 Uiso 0.50 1 d PR A .
D10G H 0.0365(10) 0.4863(10) 0.1485(10) 0.133 Uiso 0.50 1 d PR A .
Cl3 Cl 0.0916(4) 0.4266(4) 0.0859(4) 0.158(2) Uiso 0.50 1 d P A .
Cl4 Cl -0.0692(4) 0.4285(4) 0.0125(4) 0.0638(15) Uiso 0.25 1 d P A 1
Cl4' Cl 0.0000 0.5000 0.0000 0.290(7) Uiso 0.50 2 d SP . 2

loop_
_atom_site_aniso_label
_atom_site_aniso_U_11
_atom_site_aniso_U_22
_atom_site_aniso_U_33
_atom_site_aniso_U_23
_atom_site_aniso_U_13
_atom_site_aniso_U_12
Pd1 0.01963(15) 0.02068(16) 0.02101(16) 0.00719(13) 0.00789(12) 0.00462(12)
P1 0.0216(5) 0.0212(5) 0.0212(5) 0.0074(4) 0.0090(4) 0.0058(4)
P2 0.0212(5) 0.0266(6) 0.0260(5) 0.0093(5) 0.0112(4) 0.0078(4)
F1 0.0456(16) 0.0434(16) 0.0241(13) 0.0040(12) 0.0040(12) 0.0117(13)
F2 0.0534(17) 0.0323(15) 0.0506(17) 0.0112(13) 0.0185(14) 0.0030(13)
F3 0.0419(16) 0.0517(18) 0.0431(16) -0.0010(14) 0.0159(13) 0.0166(14)
C1 0.026(2) 0.025(2) 0.0161(19) 0.0061(17) 0.0065(16) 0.0066(17)
C2 0.031(2) 0.029(2) 0.030(2) 0.0070(19) 0.0117(19) 0.0089(19)
C3 0.039(3) 0.040(3) 0.034(3) 0.010(2) 0.011(2) 0.024(2)
C4 0.062(3) 0.036(3) 0.030(3) 0.012(2) 0.008(2) 0.026(3)
C5 0.051(3) 0.036(3) 0.036(3) 0.019(2) 0.013(2) 0.009(2)
C6 0.039(2) 0.027(2) 0.026(2) 0.0102(19) 0.0096(19) 0.0082(19)
C7 0.0211(19) 0.032(2) 0.025(2) 0.0149(19) 0.0075(17) 0.0070(17)
C8 0.034(2) 0.039(3) 0.033(2) 0.013(2) 0.017(2) 0.010(2)
C9 0.042(3) 0.069(4) 0.028(2) 0.021(3) 0.020(2) 0.021(3)
C10 0.041(3) 0.096(5) 0.048(3) 0.052(3) 0.028(3) 0.029(3)
C11 0.038(3) 0.066(4) 0.066(4) 0.052(3) 0.025(3) 0.022(3)
C12 0.029(2) 0.040(3) 0.037(2) 0.023(2) 0.016(2) 0.014(2)
C13 0.025(2) 0.025(2) 0.023(2) 0.0112(18) 0.0113(17) 0.0050(17)
C14 0.029(2) 0.026(2) 0.028(2) 0.0101(19) 0.0105(18) 0.0050(18)
C15 0.027(2) 0.033(2) 0.028(2) 0.011(2) 0.0048(18) -0.0005(19)
C16 0.023(2) 0.046(3) 0.035(3) 0.017(2) 0.0105(19) 0.007(2)
C17 0.025(2) 0.035(2) 0.035(2) 0.011(2) 0.0142(19) 0.0067(19)
C18 0.025(2) 0.026(2) 0.026(2) 0.0130(18) 0.0120(17) 0.0065(17)
C19 0.027(2) 0.030(2) 0.037(2) 0.017(2) 0.0171(19) 0.0154(18)
C20 0.047(3) 0.033(3) 0.057(3) 0.024(3) 0.000(3) 0.006(2)
C21 0.061(4) 0.042(3) 0.081(4) 0.036(3) 0.000(3) 0.004(3)
C22 0.065(4) 0.053(3) 0.073(4) 0.046(3) 0.039(3) 0.035(3)
C23 0.059(3) 0.056(3) 0.046(3) 0.031(3) 0.025(3) 0.027(3)
C24 0.042(3) 0.040(3) 0.032(2) 0.017(2) 0.011(2) 0.015(2)
C25 0.027(2) 0.039(3) 0.030(2) 0.011(2) 0.0149(19) 0.0061(19)
C26 0.075(4) 0.070(4) 0.067(4) 0.032(3) 0.052(3) 0.019(3)
C27 0.090(5) 0.120(6) 0.078(5) 0.054(5) 0.057(4) 0.014(5)
C28 0.053(4) 0.126(7) 0.047(4) 0.020(4) 0.032(3) 0.011(4)
C29 0.062(4) 0.097(5) 0.051(4) 0.011(4) 0.032(3) 0.043(4)
C30 0.049(3) 0.067(4) 0.043(3) 0.017(3) 0.026(3) 0.029(3)
C31 0.0200(19) 0.0168(19) 0.021(2) 0.0008(16) 0.0040(16) 0.0019(16)
C32 0.026(2) 0.025(2) 0.029(2) 0.0106(19) 0.0105(18) 0.0057(17)
C33 0.030(2) 0.038(3) 0.035(2) 0.015(2) 0.017(2) 0.012(2)
C34 0.029(2) 0.033(2) 0.044(3) 0.014(2) 0.011(2) 0.012(2)
C35 0.038(2) 0.032(2) 0.034(2) 0.016(2) 0.008(2) 0.013(2)
C36 0.029(2) 0.025(2) 0.029(2) 0.0128(19) 0.0092(18) 0.0093(18)
C37 0.047(3) 0.048(3) 0.044(3) 0.028(3) 0.023(2) 0.019(2)
C38 0.0083(16) 0.030(2) 0.027(2) 0.0161(18) 0.0051(15) 0.0056(15)
Pd2 0.02136(15) 0.02109(16) 0.02289(16) 0.00656(13) 0.00975(12) 0.00556(12)
P1A 0.0229(5) 0.0213(5) 0.0221(5) 0.0071(4) 0.0108(4) 0.0067(4)
P2A 0.0240(5) 0.0230(5) 0.0232(5) 0.0084(4) 0.0117(4) 0.0068(4)
F1A 0.0410(16) 0.0550(19) 0.066(2) -0.0144(16) 0.0298(15) 0.0077(14)
F2A 0.0565(18) 0.071(2) 0.089(2) 0.0543(19) 0.0456(18) 0.0436(17)
F3A 0.0409(15) 0.0455(16) 0.0704(19) 0.0262(15) 0.0351(15) 0.0131(13)
C1A 0.031(2) 0.024(2) 0.031(2) 0.0121(19) 0.0163(19) 0.0092(18)
C2A 0.051(3) 0.030(2) 0.040(3) 0.017(2) 0.030(2) 0.016(2)
C3A 0.076(4) 0.039(3) 0.064(3) 0.034(3) 0.047(3) 0.025(3)
C4A 0.073(4) 0.042(3) 0.080(4) 0.044(3) 0.044(3) 0.032(3)
C5A 0.067(4) 0.049(3) 0.075(4) 0.035(3) 0.050(3) 0.036(3)
C6A 0.048(3) 0.032(2) 0.048(3) 0.023(2) 0.029(2) 0.018(2)
C7A 0.029(2) 0.030(2) 0.024(2) 0.0118(18) 0.0129(18) 0.0126(18)
C8A 0.039(3) 0.033(2) 0.034(2) 0.016(2) 0.018(2) 0.011(2)
C9A 0.051(3) 0.055(3) 0.042(3) 0.029(3) 0.027(2) 0.018(3)
C10A 0.057(3) 0.063(3) 0.031(3) 0.027(3) 0.024(2) 0.028(3)
C11A 0.052(3) 0.038(3) 0.024(2) 0.005(2) 0.015(2) 0.012(2)
C12A 0.039(3) 0.032(2) 0.028(2) 0.006(2) 0.016(2) 0.008(2)
C13A 0.025(2) 0.021(2) 0.024(2) 0.0123(17) 0.0118(17) 0.0073(16)
C14A 0.027(2) 0.030(2) 0.031(2) 0.012(2) 0.0122(18) 0.0113(18)
C15A 0.021(2) 0.039(3) 0.037(3) 0.012(2) 0.0141(19) 0.0069(19)
C16A 0.020(2) 0.035(3) 0.030(2) 0.006(2) 0.0056(18) 0.0003(18)
C17A 0.030(2) 0.027(2) 0.023(2) 0.0061(18) 0.0110(18) 0.0048(18)
C18A 0.023(2) 0.025(2) 0.023(2) 0.0099(18) 0.0087(16) 0.0065(17)
C19A 0.026(2) 0.023(2) 0.029(2) 0.0091(18) 0.0168(18) 0.0070(17)
C20A 0.041(3) 0.032(2) 0.034(2) 0.017(2) 0.015(2) 0.016(2)
C21A 0.055(3) 0.038(3) 0.045(3) 0.022(2) 0.026(3) 0.023(2)
C22A 0.053(3) 0.026(2) 0.056(3) 0.014(2) 0.035(3) 0.017(2)
C23A 0.050(3) 0.038(3) 0.034(3) 0.005(2) 0.023(2) 0.010(2)
C24A 0.048(3) 0.031(2) 0.030(2) 0.013(2) 0.020(2) 0.012(2)
C25A 0.037(2) 0.027(2) 0.029(2) 0.0111(19) 0.0184(19) 0.0096(19)
C26A 0.050(3) 0.061(3) 0.057(3) 0.041(3) 0.030(3) 0.020(3)
C27A 0.068(4) 0.092(5) 0.094(5) 0.069(4) 0.048(4) 0.023(4)
C28A 0.092(5) 0.096(5) 0.096(5) 0.083(5) 0.055(4) 0.050(4)
C29A 0.063(4) 0.075(4) 0.060(4) 0.050(3) 0.030(3) 0.035(3)
C30A 0.041(3) 0.048(3) 0.045(3) 0.029(3) 0.020(2) 0.021(2)
C31A 0.022(2) 0.028(2) 0.022(2) 0.0022(18) 0.0069(17) 0.0051(17)
C32A 0.033(2) 0.025(2) 0.030(2) 0.0096(19) 0.0128(19) 0.0065(18)
C33A 0.036(2) 0.022(2) 0.034(3) 0.005(2) 0.008(2) 0.0028(19)
C34A 0.036(2) 0.033(3) 0.035(3) 0.006(2) 0.014(2) 0.012(2)
C35A 0.032(2) 0.051(3) 0.026(2) 0.017(2) 0.0098(19) 0.021(2)
C36A 0.027(2) 0.036(2) 0.026(2) 0.013(2) 0.0103(18) 0.0127(19)
C37A 0.045(3) 0.049(3) 0.045(3) 0.030(3) 0.018(2) 0.020(2)
C38A 0.022(2) 0.0123(18) 0.023(2) 0.0035(17) 0.0048(16) -0.0024(15)
Pd3 0.02368(16) 0.02928(18) 0.02650(17) 0.00788(14) 0.01377(14) 0.00569(13)
P1B 0.0292(6) 0.0298(6) 0.0271(6) 0.0138(5) 0.0165(5) 0.0120(5)
P2B 0.0253(5) 0.0300(6) 0.0263(6) 0.0092(5) 0.0145(5) 0.0058(5)
F1B 0.0516(19) 0.062(2) 0.072(2) -0.0121(17) 0.0460(17) -0.0053(15)
F2B 0.0490(19) 0.079(2) 0.084(2) 0.029(2) 0.0412(18) 0.0327(17)
F3B 0.0594(19) 0.073(2) 0.067(2) 0.0232(18) 0.0462(17) 0.0087(17)
C1B 0.032(2) 0.035(2) 0.044(3) 0.025(2) 0.022(2) 0.014(2)
C2B 0.042(3) 0.044(3) 0.042(3) 0.025(2) 0.023(2) 0.021(2)
C3B 0.051(3) 0.046(3) 0.057(3) 0.026(3) 0.033(3) 0.026(3)
C4B 0.051(3) 0.050(3) 0.068(4) 0.040(3) 0.030(3) 0.026(3)
C5B 0.068(4) 0.072(4) 0.069(4) 0.055(3) 0.045(3) 0.041(3)
C6B 0.059(3) 0.056(3) 0.048(3) 0.032(3) 0.033(3) 0.031(3)
C7B 0.034(2) 0.030(2) 0.028(2) 0.0128(19) 0.0182(19) 0.0157(19)
C8B 0.044(3) 0.035(3) 0.033(2) 0.015(2) 0.017(2) 0.017(2)
C9B 0.068(3) 0.049(3) 0.042(3) 0.030(3) 0.031(3) 0.029(3)
C10B 0.066(3) 0.049(3) 0.035(3) 0.021(3) 0.027(3) 0.026(3)
C11B 0.053(3) 0.049(3) 0.031(3) 0.016(2) 0.014(2) 0.017(3)
C12B 0.041(3) 0.038(3) 0.041(3) 0.022(2) 0.021(2) 0.015(2)
C13B 0.031(2) 0.037(2) 0.030(2) 0.023(2) 0.0179(19) 0.0145(19)
C14B 0.036(2) 0.047(3) 0.040(3) 0.026(2) 0.025(2) 0.020(2)
C15B 0.028(2) 0.060(3) 0.051(3) 0.039(3) 0.022(2) 0.020(2)
C16B 0.026(2) 0.051(3) 0.046(3) 0.027(3) 0.014(2) 0.007(2)
C17B 0.028(2) 0.043(3) 0.032(2) 0.015(2) 0.0126(19) 0.006(2)
C18B 0.026(2) 0.039(2) 0.029(2) 0.020(2) 0.0147(18) 0.0098(19)
C19B 0.033(2) 0.032(2) 0.033(2) 0.013(2) 0.021(2) 0.0105(19)
C20B 0.048(3) 0.056(3) 0.046(3) 0.031(3) 0.031(2) 0.028(3)
C21B 0.086(4) 0.079(4) 0.070(4) 0.055(4) 0.055(4) 0.056(4)
C22B 0.096(5) 0.042(3) 0.082(4) 0.037(3) 0.069(4) 0.038(3)
C23B 0.059(3) 0.031(3) 0.063(4) 0.008(3) 0.044(3) 0.007(2)
C24B 0.036(2) 0.037(3) 0.041(3) 0.012(2) 0.022(2) 0.008(2)
C25B 0.041(3) 0.032(2) 0.032(2) 0.015(2) 0.021(2) 0.009(2)
C26B 0.069(4) 0.142(6) 0.077(4) 0.084(5) 0.053(4) 0.065(4)
C27B 0.091(5) 0.153(7) 0.095(5) 0.100(6) 0.060(5) 0.074(5)
C28B 0.103(5) 0.068(4) 0.062(4) 0.048(3) 0.046(4) 0.038(4)
C29B 0.116(6) 0.153(7) 0.099(5) 0.100(6) 0.081(5) 0.069(6)
C30B 0.077(4) 0.161(7) 0.106(5) 0.107(6) 0.070(4) 0.067(5)
C31B 0.023(2) 0.041(3) 0.027(2) 0.000(2) 0.0132(19) 0.0034(19)
C32B 0.036(3) 0.034(3) 0.048(3) 0.004(2) 0.026(2) 0.004(2)
C33B 0.060(4) 0.035(3) 0.073(4) 0.004(3) 0.049(3) 0.008(3)
C34B 0.040(3) 0.061(4) 0.041(3) -0.001(3) 0.022(3) 0.003(3)
C35B 0.034(3) 0.078(4) 0.036(3) 0.010(3) 0.019(2) 0.014(3)
C36B 0.033(3) 0.053(3) 0.036(3) 0.015(2) 0.017(2) 0.014(2)
C37B 0.060(4) 0.071(4) 0.055(4) 0.026(3) 0.020(3) 0.029(3)
C38B 0.031(2) 0.024(2) 0.026(2) -0.0035(19) 0.0100(19) -0.0044(19)
C101 0.193(12) 0.175(11) 0.117(9) 0.045(8) 0.075(9) -0.051(9)
Cl1 0.162(3) 0.289(5) 0.278(5) 0.213(4) 0.123(3) 0.097(3)
Cl2 0.149(3) 0.211(3) 0.121(2) 0.045(2) 0.051(2) -0.037(2)

loop_
_geom_bond_atom_site_label_1
_geom_bond_atom_site_label_2
_geom_bond_distance
_geom_bond_site_symmetry_2
_geom_bond_publ_flag
Pd1 C31 2.085(4) . ?
Pd1 C38 2.166(4) . ?
Pd1 P1 2.2750(17) . ?
Pd1 P2 2.3141(12) . ?
P1 C7 1.814(4) . ?
P1 C1 1.817(4) . ?
P1 C13 1.832(4) . ?
P2 C25 1.825(4) . ?
P2 C19 1.834(4) . ?
P2 C18 1.836(4) . ?
F1 C38 1.335(4) . ?
F2 C38 1.346(4) . ?
F3 C38 1.306(4) . ?
C1 C6 1.388(6) . ?
C1 C2 1.389(5) . ?
C2 H2A 0.9499 . ?
C2 C3 1.387(6) . ?
C3 H3A 0.9499 . ?
C3 C4 1.376(7) . ?
C4 H4A 0.9500 . ?
C4 C5 1.383(7) . ?
C5 H5A 0.9501 . ?
C5 C6 1.388(6) . ?
C6 H6A 0.9499 . ?
C7 C12 1.395(6) . ?
C7 C8 1.395(6) . ?
C8 H8A 0.9499 . ?
C8 C9 1.356(6) . ?
C9 H9A 0.9500 . ?
C9 C10 1.392(7) . ?
C10 H10A 0.9499 . ?
C10 C11 1.387(7) . ?
C11 H11A 0.9499 . ?
C11 C12 1.396(6) . ?
C12 H12A 0.9500 . ?
C13 C18 1.390(5) . ?
C13 C14 1.400(5) . ?
C14 H14A 0.9500 . ?
C14 C15 1.394(6) . ?
C15 H15A 0.9500 . ?
C15 C16 1.376(6) . ?
C16 H16A 0.9501 . ?
C16 C17 1.372(6) . ?
C17 H17A 0.9501 . ?
C17 C18 1.382(5) . ?
C19 C24 1.374(6) . ?
C19 C20 1.375(6) . ?
C20 H20A 0.9500 . ?
C20 C21 1.362(7) . ?
C21 H21A 0.9500 . ?
C21 C22 1.359(7) . ?
C22 H22A 0.9499 . ?
C22 C23 1.364(7) . ?
C23 H23A 0.9500 . ?
C23 C24 1.384(6) . ?
C24 H24A 0.9500 . ?
C25 C30 1.359(6) . ?
C25 C26 1.379(7) . ?
C26 H26A 0.9499 . ?
C26 C27 1.364(8) . ?
C27 H27A 0.9500 . ?
C27 C28 1.365(10) . ?
C28 H28A 0.9501 . ?
C28 C29 1.357(9) . ?
C29 H29A 0.9499 . ?
C29 C30 1.400(8) . ?
C30 H30A 0.9500 . ?
C31 C36 1.376(5) . ?
C31 C32 1.386(5) . ?
C32 H32A 0.9499 . ?
C32 C33 1.401(5) . ?
C33 H33A 0.9500 . ?
C33 C34 1.368(6) . ?
C34 H34A 0.9500 . ?
C34 C35 1.383(6) . ?
C35 H35A 0.9500 . ?
C35 C36 1.400(6) . ?
C36 C37 1.503(6) . ?
C37 H37A 0.9800 . ?
C37 H37B 0.9801 . ?
C37 H37C 0.9801 . ?
Pd2 C31A 2.062(4) . ?
Pd2 C38A 2.143(4) . ?
Pd2 P1A 2.2910(11) . ?
Pd2 P2A 2.316(2) . ?
P1A C7A 1.818(4) . ?
P1A C1A 1.818(4) . ?
P1A C13A 1.835(4) . ?
P2A C25A 1.817(4) . ?
P2A C19A 1.824(4) . ?
P2A C18A 1.827(4) . ?
F1A C38A 1.323(4) . ?
F2A C38A 1.341(5) . ?
F3A C38A 1.339(4) . ?
C1A C6A 1.389(6) . ?
C1A C2A 1.400(6) . ?
C2A H2AA 0.9500 . ?
C2A C3A 1.378(6) . ?
C3A H3AA 0.9501 . ?
C3A C4A 1.366(7) . ?
C4A H4AA 0.9500 . ?
C4A C5A 1.397(7) . ?
C5A H5AA 0.9499 . ?
C5A C6A 1.381(6) . ?
C6A H6AA 0.9501 . ?
C7A C8A 1.388(6) . ?
C7A C12A 1.396(6) . ?
C8A H8AA 0.9500 . ?
C8A C9A 1.386(6) . ?
C9A H9AA 0.9501 . ?
C9A C10A 1.370(7) . ?
C10A H10B 0.9500 . ?
C10A C11A 1.376(7) . ?
C11A H11B 0.9501 . ?
C11A C12A 1.384(6) . ?
C12A H12B 0.9499 . ?
C13A C14A 1.379(5) . ?
C13A C18A 1.410(5) . ?
C14A H14B 0.9501 . ?
C14A C15A 1.389(6) . ?
C15A H15B 0.9499 . ?
C15A C16A 1.376(6) . ?
C16A H16B 0.9501 . ?
C16A C17A 1.390(6) . ?
C17A H17B 0.9500 . ?
C17A C18A 1.390(5) . ?
C19A C20A 1.371(6) . ?
C19A C24A 1.382(6) . ?
C20A H20B 0.9500 . ?
C20A C21A 1.374(6) . ?
C21A H21B 0.9499 . ?
C21A C22A 1.363(6) . ?
C22A H22B 0.9500 . ?
C22A C23A 1.376(6) . ?
C23A H23B 0.9499 . ?
C23A C24A 1.404(6) . ?
C24A H24B 0.9500 . ?
C25A C30A 1.395(6) . ?
C25A C26A 1.404(6) . ?
C26A H26B 0.9500 . ?
C26A C27A 1.382(7) . ?
C27A H27B 0.9500 . ?
C27A C28A 1.371(8) . ?
C28A H28B 0.9501 . ?
C28A C29A 1.374(8) . ?
C29A H29B 0.9499 . ?
C29A C30A 1.362(6) . ?
C30A H30B 0.9500 . ?
C31A C32A 1.389(6) . ?
C31A C36A 1.398(6) . ?
C32A H32B 0.9501 . ?
C32A C33A 1.390(6) . ?
C33A H33B 0.9499 . ?
C33A C34A 1.393(6) . ?
C34A H34B 0.9500 . ?
C34A C35A 1.375(6) . ?
C35A H35B 0.9500 . ?
C35A C36A 1.397(6) . ?
C36A C37A 1.498(6) . ?
C37A H37F 0.9800 . ?
C37A H37D 0.9801 . ?
C37A H37E 0.9801 . ?
Pd3 C31B 2.070(4) . ?
Pd3 C38B 2.137(4) . ?
Pd3 P1B 2.2820(12) . ?
Pd3 P2B 2.305(2) . ?
P1B C1B 1.819(4) . ?
P1B C7B 1.824(4) . ?
P1B C13B 1.828(4) . ?
P2B C19B 1.820(4) . ?
P2B C25B 1.829(4) . ?
P2B C18B 1.836(4) . ?
F1B C38B 1.350(5) . ?
F2B C38B 1.340(5) . ?
F3B C38B 1.308(5) . ?
C1B C6B 1.389(6) . ?
C1B C2B 1.402(6) . ?
C2B H2BA 0.9500 . ?
C2B C3B 1.392(6) . ?
C3B H3BA 0.9499 . ?
C3B C4B 1.381(7) . ?
C4B H4BA 0.9500 . ?
C4B C5B 1.382(7) . ?
C5B H5BA 0.9499 . ?
C5B C6B 1.392(7) . ?
C6B H6BA 0.9500 . ?
C7B C8B 1.380(6) . ?
C7B C12B 1.382(6) . ?
C8B H8BA 0.9500 . ?
C8B C9B 1.407(6) . ?
C9B H9BA 0.9500 . ?
C9B C10B 1.371(7) . ?
C10B H10C 0.9501 . ?
C10B C11B 1.387(7) . ?
C11B H11C 0.9501 . ?
C11B C12B 1.380(6) . ?
C12B H12C 0.9500 . ?
C13B C18B 1.390(6) . ?
C13B C14B 1.413(5) . ?
C14B H14C 0.9499 . ?
C14B C15B 1.383(6) . ?
C15B H15C 0.9501 . ?
C15B C16B 1.381(6) . ?
C16B H16C 0.9501 . ?
C16B C17B 1.371(6) . ?
C17B H17C 0.9499 . ?
C17B C18B 1.388(6) . ?
C19B C24B 1.383(6) . ?
C19B C20B 1.388(6) . ?
C20B H20C 0.9500 . ?
C20B C21B 1.382(7) . ?
C21B H21C 0.9499 . ?
C21B C22B 1.386(8) . ?
C22B H22C 0.9500 . ?
C22B C23B 1.368(8) . ?
C23B H23C 0.9500 . ?
C23B C24B 1.388(6) . ?
C24B H24C 0.9500 . ?
C25B C26B 1.344(7) . ?
C25B C30B 1.365(7) . ?
C26B H26C 0.9500 . ?
C26B C27B 1.397(7) . ?
C27B H27C 0.9500 . ?
C27B C28B 1.327(8) . ?
C28B H28C 0.9501 . ?
C28B C29B 1.361(8) . ?
C29B H29C 0.9500 . ?
C29B C30B 1.368(8) . ?
C30B H30C 0.9500 . ?
C31B C36B 1.382(6) . ?
C31B C32B 1.397(6) . ?
C32B H32C 0.9500 . ?
C32B C33B 1.392(7) . ?
C33B H33C 0.9501 . ?
C33B C34B 1.373(8) . ?
C34B H34C 0.9500 . ?
C34B C35B 1.371(7) . ?
C35B H35C 0.9499 . ?
C35B C36B 1.427(7) . ?
C36B C37B 1.472(7) . ?
C37B H37G 0.9800 . ?
C37B H37I 0.9800 . ?
C37B H37H 0.9801 . ?
C101 D10D 0.9899 . ?
C101 D10E 0.9901 . ?
C101 Cl1 1.731(12) . ?
C101 Cl2 1.740(12) . ?
C102 D10G 0.9901 . ?
C102 D10F 0.9901 . ?
C102 Cl3 1.487(15) . ?
C102 Cl4 1.785(16) . ?
C102 Cl4' 1.900(16) . ?
D10F Cl4' 1.638(16) . ?
Cl4' D10F 1.638(16) 2_565 ?
Cl4' C102 1.900(16) 2_565 ?
